data_4035183
loop_
_publ_author_name
'Kumar, Rakesh'
'Chaudhary, Sandeep'
'Kumar, Rohit'
'Upadhyay, Pooja'
'Sahal, Dinkar'
'Sharma, Upendra'

_publ_section_title
;
 Catalyst and Additive-Free Diastereoselective 1,3-Dipolar Cycloaddition
 of Quinolinium Imides with Olefins, Maleimides, and Benzynes: Direct
 Access to Fused N,N'-Heterocycles with Promising Activity against a
 Drug-Resistant Malaria Parasite.
;
_journal_issue 19
_journal_name_full 'The Journal of organic chemistry'
_journal_page_first 11552
_journal_page_last 11570
_journal_paper_doi 10.1021/acs.joc.8b01520
_journal_volume 83
_journal_year 2018
_chemical_absolute_configuration unk
_chemical_formula_moiety 'C20 H18 N2 O3'
_chemical_formula_sum 'C22 H19 N0.25 O3'
_chemical_formula_weight 334.87
_space_group_crystal_system orthorhombic
_space_group_IT_number 19
_space_group_name_Hall 'P 2ac 2ab'
_space_group_name_H-M_alt 'P 21 21 21'
_atom_sites_solution_hydrogens geom
_atom_sites_solution_primary direct
_atom_sites_solution_secondary difmap
_audit_creation_date 2016-06-29
_audit_creation_method
;
Olex2 1.2-ac21
(compiled 2015.09.16 svn.r134, GUI svn.r4998)
;
_cell_angle_alpha 90.00
_cell_angle_beta 90.00
_cell_angle_gamma 90.00
_cell_formula_units_Z 4
_cell_length_a 5.7022(6)
_cell_length_b 9.6372(9)
_cell_length_c 31.486(3)
_cell_measurement_reflns_used 1121
_cell_measurement_temperature 293(2)
_cell_measurement_theta_max 66.3220
_cell_measurement_theta_min 2.8010
_cell_volume 1730.3(3)
_computing_cell_refinement 'CrysAlisPro 1.171.38.41 (Rigaku OD, 2015)'
_computing_data_collection 'CrysAlisPro 1.171.38.41 (Rigaku OD, 2015)'
_computing_data_reduction 'CrysAlisPro 1.171.38.41 (Rigaku OD, 2015)'
_computing_molecular_graphics 'Olex2 (Dolomanov et al., 2009)'
_computing_publication_material 'Olex2 (Dolomanov et al., 2009)'
_computing_structure_refinement 'ShelXL (Sheldrick, 2008)'
_computing_structure_solution 'ShelXS (Sheldrick, 2008)'
_diffrn_ambient_temperature 293(2)
_diffrn_detector 'CCD plate'
_diffrn_detector_area_resol_mean 15.9974
_diffrn_detector_type Eos
_diffrn_measured_fraction_theta_full 0.986
_diffrn_measured_fraction_theta_max 0.986
_diffrn_measurement_details
;
List of Runs (angles in degrees, time in seconds):

  # Type    Start    End  Width  t~exp~   \w     \q     \k     \f   Frames
--------------------------------------------------------------------------
  1  \w    -12.00  93.00   1.00    1.00    --   25.57  57.00  30.00  105
  2  \w    124.00 150.00   1.00    1.00    --   66.78 111.00 -30.00   26
  3  \w    113.00 140.00   1.00    1.00    --   66.78 111.00  30.00   27
  4  \w    104.00 130.00   1.00    2.50    --  108.00 104.00  30.00   26
  5  \w    141.00 167.00   1.00    2.50    --  108.00 104.00  30.00   26
  6  \w    136.00 163.00   1.00    2.50    --  108.00  65.00  90.00   27
  7  \w    102.00 178.00   1.00    2.50    --  108.00 138.00  90.00   76
  8  \w    112.00 178.00   1.00    2.50    --  108.00 104.00 -60.00   66
  9  \w    114.00 165.00   1.00    2.50    --  108.00 104.00-180.00   51
 10  \w    110.00 136.00   1.00    1.00    --   66.78 111.00-150.00   26
 11  \w    100.00 139.00   1.00    1.00    --   66.78 178.00 -90.00   39
 12  \w    102.00 159.00   1.00    2.50    --  108.00 104.00 -30.00   57
 13  \w     68.00  97.00   1.00    1.00    --   25.57 164.00-161.00   29
 14  \w     40.00 121.00   1.00    1.00    --   66.78  61.00 150.00   81
 15  \w     72.00 130.00   1.00    2.50    --  108.00  65.00  90.00   58
;
_diffrn_measurement_device 'four-circle diffractometer'
_diffrn_measurement_device_type 'SuperNova, Dual, Cu at zero, Eos'
_diffrn_measurement_method '\w scans'
_diffrn_orient_matrix_type 'CrysAlisPro convention (1999,Acta A55,543-557)'
_diffrn_orient_matrix_UB_11 0.0498246000
_diffrn_orient_matrix_UB_12 -0.0001023000
_diffrn_orient_matrix_UB_13 -0.0481128000
_diffrn_orient_matrix_UB_21 -0.1607424000
_diffrn_orient_matrix_UB_22 0.1272581000
_diffrn_orient_matrix_UB_23 -0.0055666000
_diffrn_orient_matrix_UB_31 0.2113469000
_diffrn_orient_matrix_UB_32 0.0967452000
_diffrn_orient_matrix_UB_33 0.0071626000
_diffrn_radiation_monochromator mirror
_diffrn_radiation_probe x-ray
_diffrn_radiation_type CuK\a
_diffrn_radiation_wavelength 1.54184
_diffrn_reflns_av_R_equivalents 0.0426
_diffrn_reflns_av_unetI/netI 0.0531
_diffrn_reflns_limit_h_max 6
_diffrn_reflns_limit_h_min -3
_diffrn_reflns_limit_k_max 10
_diffrn_reflns_limit_k_min -11
_diffrn_reflns_limit_l_max 37
_diffrn_reflns_limit_l_min -33
_diffrn_reflns_number 3450
_diffrn_reflns_theta_full 66.51
_diffrn_reflns_theta_max 66.51
_diffrn_reflns_theta_min 4.80
_diffrn_source 'micro-focus sealed X-ray tube'
_diffrn_source_type 'SuperNova (Cu) X-ray Source'
_exptl_absorpt_coefficient_mu 0.681
_exptl_absorpt_correction_T_max 1.00000
_exptl_absorpt_correction_T_min 0.76325
_exptl_absorpt_correction_type multi-scan
_exptl_absorpt_process_details
;
CrysAlisPro 1.171.38.41 (Rigaku Oxford Diffraction, 2015)
Empirical absorption correction using spherical harmonics,
 implemented in SCALE3 ABSPACK scaling algorithm.
;
_exptl_crystal_density_diffrn 1.286
_exptl_crystal_density_method 'not measured'
_exptl_crystal_description orthorhombic
_exptl_crystal_F_000 707
_exptl_crystal_size_max 0.328
_exptl_crystal_size_mid 0.226
_exptl_crystal_size_min 0.067
_refine_diff_density_max 0.185
_refine_diff_density_min -0.169
_refine_diff_density_rms 0.044
_refine_ls_abs_structure_details 'Flack H D (1983), Acta Cryst. A39, 876-881'
_refine_ls_abs_structure_Flack -0.2(6)
_refine_ls_extinction_method none
_refine_ls_goodness_of_fit_ref 1.075
_refine_ls_hydrogen_treatment constr
_refine_ls_matrix_type full
_refine_ls_number_parameters 227
_refine_ls_number_reflns 2466
_refine_ls_number_restraints 0
_refine_ls_restrained_S_all 1.075
_refine_ls_R_factor_all 0.0663
_refine_ls_R_factor_gt 0.0523
_refine_ls_shift/su_max 0.000
_refine_ls_shift/su_mean 0.000
_refine_ls_structure_factor_coef Fsqd
_refine_ls_weighting_details 'calc w=1/[\s^2^(Fo^2^)+(0.0667P)^2^+0.1562P] where P=(Fo^2^+2Fc^2^)/3'
_refine_ls_weighting_scheme calc
_refine_ls_wR_factor_gt 0.1313
_refine_ls_wR_factor_ref 0.1529
_reflns_number_gt 2027
_reflns_number_total 2466
_reflns_threshold_expression >2sigma(I)
_cod_data_source_file jo8b01520_si_002.cif
_cod_data_source_block usrknb3_61_4b_rt_cu
_cod_original_cell_volume 1730.2(3)
_cod_database_code 4035183
_chemical_oxdiff_formula 'C88 H76 O12'
_reflns_odcompleteness_completeness 97.63
_reflns_odcompleteness_iscentric 1
_reflns_odcompleteness_theta 66.97
_olex2_refinement_description
;
1. Fixed Uiso
 At 1.2 times of:
  All C(H) groups, All C(H,H) groups
 At 1.5 times of:
  All C(H,H,H) groups
2.a Ternary CH refined with riding coordinates:
 C4(H4), C3(H3)
2.b Secondary CH2 refined with riding coordinates:
 C2(H2A,H2B)
2.c Aromatic/amide H refined with riding coordinates:
 C5(H5), C11(H11), C10(H10), C21(H21), C9(H9), C8(H8), C6(H6), C25(H25),
 C22(H22), C23(H23), C24(H24)
2.d Idealised Me refined as rotating group:
 C18(H18A,H18B,H18C)
;
_olex2_date_sample_data_collection 2016-06-24
_olex2_submission_special_instructions 'No special instructions were received'
_oxdiff_exptl_absorpt_empirical_details
;
Empirical correction (ABSPACK) includes:
- Absorption correction using spherical harmonics
- Frame scaling
- Detector area scaling
;
_oxdiff_exptl_absorpt_empirical_full_max 1.248
_oxdiff_exptl_absorpt_empirical_full_min 0.700

loop_
_space_group_symop_id
_space_group_symop_operation_xyz
1 'x, y, z'
2 '-x+1/2, -y, z+1/2'
3 'x+1/2, -y+1/2, -z'
4 '-x, y+1/2, -z+1/2'

loop_
_atom_site_label
_atom_site_type_symbol
_atom_site_fract_x
_atom_site_fract_y
_atom_site_fract_z
_atom_site_U_iso_or_equiv
_atom_site_adp_type
_atom_site_occupancy
_atom_site_calc_flag
_atom_site_refinement_flags_posn
N13 N -0.1973(5) -0.8722(2) -0.12140(8) 0.0439(6) Uani 1 d .
N1 N -0.2887(5) -0.7379(3) -0.11324(9) 0.0517(7) Uani 1 d .
C7 C -0.3298(6) -1.1107(3) -0.12680(10) 0.0475(7) Uani 1 d .
C14 C -0.1784(7) -0.6236(3) -0.13015(12) 0.0570(8) Uani 1 d .
O17 O -0.1838(7) -0.9942(4) 0.01032(9) 0.0881(10) Uani 1 d .
O15 O -0.2078(7) -0.5098(2) -0.11413(10) 0.0833(10) Uani 1 d .
C12 C -0.3681(6) -0.9696(3) -0.13512(9) 0.0430(7) Uani 1 d .
C5 C -0.0087(7) -1.0561(4) -0.07860(12) 0.0571(9) Uani 1 d .
H5 H 0.1133 -1.0848 -0.0611 0.068 Uiso 1 calc R
C11 C -0.5617(6) -0.9300(3) -0.15950(11) 0.0515(8) Uani 1 d .
H11 H -0.5904 -0.8366 -0.1647 0.062 Uiso 1 calc R
C10 C -0.7103(7) -1.0299(4) -0.17580(11) 0.0566(8) Uani 1 d .
H10 H -0.8393 -1.0033 -0.1919 0.068 Uiso 1 calc R
C20 C -0.0293(7) -0.6388(3) -0.16915(12) 0.0540(8) Uani 1 d .
C4 C -0.0605(6) -0.9045(4) -0.08309(10) 0.0494(8) Uani 1 d .
H4 H 0.0900 -0.8561 -0.0855 0.059 Uiso 1 calc R
C21 C -0.0767(7) -0.7290(4) -0.20268(12) 0.0625(10) Uani 1 d .
H21 H -0.2049 -0.7885 -0.2013 0.075 Uiso 1 calc R
C9 C -0.6692(8) -1.1688(4) -0.16836(12) 0.0610(9) Uani 1 d .
H9 H -0.7690 -1.2352 -0.1799 0.073 Uiso 1 calc R
C2 C -0.3665(8) -0.7346(4) -0.06849(11) 0.0643(10) Uani 1 d .
H2A H -0.5280 -0.7651 -0.0660 0.077 Uiso 1 calc R
H2B H -0.3531 -0.6417 -0.0569 0.077 Uiso 1 calc R
C8 C -0.4812(7) -1.2096(3) -0.14398(11) 0.0559(9) Uani 1 d .
H8 H -0.4550 -1.3034 -0.1389 0.067 Uiso 1 calc R
C3 C -0.2010(7) -0.8346(4) -0.04563(11) 0.0573(9) Uani 1 d .
H3 H -0.0925 -0.7816 -0.0277 0.069 Uiso 1 calc R
C6 C -0.1344(6) -1.1502(4) -0.09931(11) 0.0548(8) Uani 1 d .
H6 H -0.0972 -1.2437 -0.0963 0.066 Uiso 1 calc R
C25 C 0.1640(8) -0.5499(4) -0.17191(16) 0.0731(11) Uani 1 d .
H25 H 0.1959 -0.4886 -0.1498 0.088 Uiso 1 calc R
C16 C -0.3290(8) -0.9396(5) -0.01873(12) 0.0646(10) Uani 1 d .
O19 O -0.5303(6) -0.9721(4) -0.02253(11) 0.0941(11) Uani 1 d .
C22 C 0.0678(9) -0.7296(5) -0.23799(13) 0.0776(12) Uani 1 d .
H22 H 0.0369 -0.7901 -0.2603 0.093 Uiso 1 calc R
C23 C 0.2581(9) -0.6408(6) -0.24031(17) 0.0863(15) Uani 1 d .
H23 H 0.3529 -0.6407 -0.2643 0.104 Uiso 1 calc R
C24 C 0.3075(10) -0.5525(5) -0.20713(18) 0.0886(14) Uani 1 d .
H24 H 0.4377 -0.4946 -0.2085 0.106 Uiso 1 calc R
C18 C -0.2750(15) -1.1060(6) 0.03615(19) 0.124(2) Uani 1 d .
H18A H -0.3916 -1.0702 0.0552 0.186 Uiso 1 calc GR
H18B H -0.1495 -1.1467 0.0522 0.186 Uiso 1 calc GR
H18C H -0.3442 -1.1752 0.0182 0.186 Uiso 1 calc GR

loop_
_atom_site_aniso_label
_atom_site_aniso_U_11
_atom_site_aniso_U_22
_atom_site_aniso_U_33
_atom_site_aniso_U_23
_atom_site_aniso_U_13
_atom_site_aniso_U_12
N13 0.0480(13) 0.0348(12) 0.0490(14) 0.0043(11) -0.0008(12) 0.0007(12)
N1 0.0589(16) 0.0369(12) 0.0594(16) -0.0022(12) 0.0059(14) 0.0020(13)
C7 0.0583(19) 0.0385(15) 0.0456(16) 0.0005(13) 0.0045(16) 0.0024(15)
C14 0.064(2) 0.0382(16) 0.069(2) 0.0021(15) 0.0006(19) 0.0005(17)
O17 0.106(3) 0.104(2) 0.0540(15) 0.0175(15) -0.0055(17) -0.028(2)
O15 0.111(2) 0.0351(12) 0.104(2) -0.0071(14) 0.015(2) 0.0034(15)
C12 0.0459(15) 0.0368(14) 0.0464(15) -0.0036(13) 0.0034(13) 0.0026(14)
C5 0.0549(19) 0.059(2) 0.0571(19) 0.0148(17) -0.0063(17) 0.0043(18)
C11 0.0559(18) 0.0412(16) 0.0574(19) 0.0050(14) -0.0037(16) 0.0055(15)
C10 0.0541(18) 0.0574(19) 0.0584(19) -0.0027(17) -0.0074(17) 0.0005(18)
C20 0.0614(19) 0.0407(16) 0.0600(19) 0.0153(16) -0.0026(17) 0.0012(16)
C4 0.0464(17) 0.0544(18) 0.0475(17) 0.0026(15) -0.0023(14) -0.0030(15)
C21 0.062(2) 0.067(2) 0.058(2) 0.0125(18) -0.0093(19) -0.003(2)
C9 0.067(2) 0.0506(18) 0.065(2) -0.0045(17) -0.006(2) -0.0068(19)
C2 0.075(2) 0.057(2) 0.061(2) -0.0128(18) 0.0150(19) 0.000(2)
C8 0.071(2) 0.0357(16) 0.061(2) -0.0010(14) -0.0025(18) 0.0022(17)
C3 0.064(2) 0.057(2) 0.0506(18) -0.0097(16) 0.0028(17) -0.0203(19)
C6 0.063(2) 0.0415(16) 0.0597(18) 0.0076(15) -0.0028(18) 0.0089(16)
C25 0.075(3) 0.0482(19) 0.096(3) 0.009(2) 0.004(2) -0.012(2)
C16 0.076(3) 0.069(2) 0.0486(18) -0.0102(18) 0.0085(19) -0.020(2)
O19 0.073(2) 0.110(3) 0.099(2) 0.009(2) 0.0112(18) -0.031(2)
C22 0.089(3) 0.088(3) 0.056(2) 0.012(2) -0.007(2) 0.005(3)
C23 0.084(3) 0.093(3) 0.083(3) 0.030(3) 0.023(3) 0.003(3)
C24 0.087(3) 0.070(3) 0.109(4) 0.021(3) 0.016(3) -0.014(3)
C18 0.166(6) 0.116(4) 0.090(3) 0.045(3) 0.022(4) -0.024(5)

loop_
_atom_type_symbol
_atom_type_description
_atom_type_scat_dispersion_real
_atom_type_scat_dispersion_imag
_atom_type_scat_source
C C 0.0181 0.0091 'International Tables Vol C Tables 4.2.6.8 and 6.1.1.4'
H H 0.0000 0.0000 'International Tables Vol C Tables 4.2.6.8 and 6.1.1.4'
O O 0.0492 0.0322 'International Tables Vol C Tables 4.2.6.8 and 6.1.1.4'
N N 0.0311 0.0180 'International Tables Vol C Tables 4.2.6.8 and 6.1.1.4'

loop_
_exptl_crystal_face_index_h
_exptl_crystal_face_index_k
_exptl_crystal_face_index_l
_exptl_crystal_face_perp_dist
1 6 -2 0.1151
-2 3 12 0.0868
3 4 3 0.1442
0 -2 19 0.0165
1 3 -17 0.0586
-3 1 -7 0.1588
-2 4 -11 0.1041
-2 -5 2 0.0997
1 -6 9 0.0835
1 -5 -13 0.0925
-2 -5 -9 0.1041
3 2 -9 0.1334
1 5 10 0.1060
-1 -3 -18 0.0737
1 -1 -19 0.0558
3 1 13 0.1144
0 2 -19 0.0508

loop_
_geom_angle_atom_site_label_1
_geom_angle_atom_site_label_2
_geom_angle_atom_site_label_3
_geom_angle
N1 N13 C12 113.9(3)
N1 N13 C4 103.9(3)
C12 N13 C4 118.3(2)
N13 N1 C2 107.6(3)
C14 N1 N13 119.5(3)
C14 N1 C2 119.3(3)
C12 C7 C6 118.8(3)
C8 C7 C12 119.6(3)
C8 C7 C6 121.6(3)
N1 C14 C20 119.8(3)
O15 C14 N1 119.8(4)
O15 C14 C20 120.3(3)
C16 O17 C18 117.0(4)
C7 C12 N13 118.5(3)
C11 C12 N13 121.9(3)
C11 C12 C7 119.4(3)
C4 C5 H5 119.5
C6 C5 H5 119.5
C6 C5 C4 120.9(3)
C12 C11 H11 120.1
C10 C11 C12 119.9(3)
C10 C11 H11 120.1
C11 C10 H10 119.7
C9 C10 C11 120.6(4)
C9 C10 H10 119.7
C21 C20 C14 124.8(3)
C21 C20 C25 119.2(4)
C25 C20 C14 115.9(4)
N13 C4 C5 112.9(3)
N13 C4 H4 107.4
N13 C4 C3 104.7(3)
C5 C4 H4 107.4
C5 C4 C3 116.5(3)
C3 C4 H4 107.4
C20 C21 H21 120.1
C22 C21 C20 119.7(4)
C22 C21 H21 120.1
C10 C9 H9 119.8
C8 C9 C10 120.3(4)
C8 C9 H9 119.8
N1 C2 H2A 110.9
N1 C2 H2B 110.9
N1 C2 C3 104.5(3)
H2A C2 H2B 108.9
C3 C2 H2A 110.9
C3 C2 H2B 110.9
C7 C8 H8 119.9
C9 C8 C7 120.2(3)
C9 C8 H8 119.9
C4 C3 H3 109.4
C2 C3 C4 103.4(3)
C2 C3 H3 109.4
C16 C3 C4 112.3(3)
C16 C3 C2 112.9(3)
C16 C3 H3 109.4
C7 C6 H6 119.2
C5 C6 C7 121.7(3)
C5 C6 H6 119.2
C20 C25 H25 119.8
C24 C25 C20 120.4(4)
C24 C25 H25 119.8
O17 C16 C3 110.4(4)
O19 C16 O17 123.9(4)
O19 C16 C3 125.7(4)
C21 C22 H22 119.8
C21 C22 C23 120.4(5)
C23 C22 H22 119.8
C22 C23 H23 119.9
C24 C23 C22 120.2(5)
C24 C23 H23 119.9
C25 C24 H24 120.0
C23 C24 C25 120.0(5)
C23 C24 H24 120.0
O17 C18 H18A 109.5
O17 C18 H18B 109.5
O17 C18 H18C 109.5
H18A C18 H18B 109.5
H18A C18 H18C 109.5
H18B C18 H18C 109.5

loop_
_geom_bond_atom_site_label_1
_geom_bond_atom_site_label_2
_geom_bond_distance
N13 N1 1.419(3)
N13 C12 1.420(4)
N13 C4 1.470(4)
N1 C14 1.376(4)
N1 C2 1.478(4)
C7 C12 1.402(4)
C7 C8 1.395(5)
C7 C6 1.461(5)
C14 O15 1.219(4)
C14 C20 1.501(5)
O17 C16 1.341(5)
O17 C18 1.446(5)
C12 C11 1.398(5)
C5 H5 0.9300
C5 C4 1.497(5)
C5 C6 1.327(5)
C11 H11 0.9300
C11 C10 1.382(5)
C10 H10 0.9300
C10 C9 1.379(5)
C20 C21 1.394(5)
C20 C25 1.399(5)
C4 H4 0.9800
C4 C3 1.577(5)
C21 H21 0.9300
C21 C22 1.384(6)
C9 H9 0.9300
C9 C8 1.376(5)
C2 H2A 0.9700
C2 H2B 0.9700
C2 C3 1.529(5)
C8 H8 0.9300
C3 H3 0.9800
C3 C16 1.508(5)
C6 H6 0.9300
C25 H25 0.9300
C25 C24 1.378(7)
C16 O19 1.196(5)
C22 H22 0.9300
C22 C23 1.384(7)
C23 H23 0.9300
C23 C24 1.376(7)
C24 H24 0.9300
C18 H18A 0.9600
C18 H18B 0.9600
C18 H18C 0.9600

loop_
_geom_torsion_atom_site_label_1
_geom_torsion_atom_site_label_2
_geom_torsion_atom_site_label_3
_geom_torsion_atom_site_label_4
_geom_torsion
N13 N1 C14 O15 -158.3(4)
N13 N1 C14 C20 23.9(5)
N13 N1 C2 C3 30.8(4)
N13 C12 C11 C10 173.4(3)
N13 C4 C3 C2 -15.7(3)
N13 C4 C3 C16 106.2(3)
N1 N13 C12 C7 -152.8(3)
N1 N13 C12 C11 32.5(4)
N1 N13 C4 C5 162.4(3)
N1 N13 C4 C3 34.6(3)
N1 C14 C20 C21 35.7(5)
N1 C14 C20 C25 -147.4(4)
N1 C2 C3 C4 -8.1(3)
N1 C2 C3 C16 -129.6(3)
C7 C12 C11 C10 -1.3(5)
C14 N1 C2 C3 -109.6(4)
C14 C20 C21 C22 177.0(4)
C14 C20 C25 C24 -177.9(4)
O15 C14 C20 C21 -142.2(4)
O15 C14 C20 C25 34.7(5)
C12 N13 N1 C14 -131.3(3)
C12 N13 N1 C2 88.4(3)
C12 N13 C4 C5 34.9(4)
C12 N13 C4 C3 -92.8(3)
C12 C7 C8 C9 -1.1(5)
C12 C7 C6 C5 7.2(5)
C12 C11 C10 C9 -0.2(6)
C5 C4 C3 C2 -141.2(3)
C5 C4 C3 C16 -19.2(5)
C11 C10 C9 C8 1.1(6)
C10 C9 C8 C7 -0.4(6)
C20 C21 C22 C23 -0.4(6)
C20 C25 C24 C23 1.5(7)
C4 N13 N1 C14 98.6(3)
C4 N13 N1 C2 -41.7(3)
C4 N13 C12 C7 -30.4(4)
C4 N13 C12 C11 155.0(3)
C4 C5 C6 C7 -0.8(6)
C4 C3 C16 O17 83.2(4)
C4 C3 C16 O19 -96.1(5)
C21 C20 C25 C24 -0.8(6)
C21 C22 C23 C24 1.1(7)
C2 N1 C14 O15 -22.5(6)
C2 N1 C14 C20 159.6(3)
C2 C3 C16 O17 -160.5(3)
C2 C3 C16 O19 20.3(6)
C8 C7 C12 N13 -172.9(3)
C8 C7 C12 C11 1.9(5)
C8 C7 C6 C5 -171.2(4)
C6 C7 C12 N13 8.6(5)
C6 C7 C12 C11 -176.6(3)
C6 C7 C8 C9 177.4(3)
C6 C5 C4 N13 -19.5(5)
C6 C5 C4 C3 101.7(4)
C25 C20 C21 C22 0.2(6)
C22 C23 C24 C25 -1.6(7)
C18 O17 C16 C3 -174.6(4)
C18 O17 C16 O19 4.7(7)

loop_
_exptl_oxdiff_crystal_face_indexfrac_h
_exptl_oxdiff_crystal_face_indexfrac_k
_exptl_oxdiff_crystal_face_indexfrac_l
_exptl_oxdiff_crystal_face_x
_exptl_oxdiff_crystal_face_y
_exptl_oxdiff_crystal_face_z
1.0056 6.0111 -2.0176 0.1466 0.6145 0.7796
-2.0052 3.0219 11.9893 -0.6771 0.6401 -0.0456
3.0077 4.0035 3.0097 0.0046 0.0093 1.0445
-0.0051 -1.9921 19.0300 -0.9156 -0.3586 -0.0575
1.0073 2.9931 -17.0244 0.8690 0.3137 0.3805
-3.0042 1.0067 -7.0330 0.1886 0.6502 -0.5879
-1.9997 4.0087 -11.0418 0.4312 0.8930 -0.1139
-2.0072 -5.0056 2.0069 -0.1961 -0.3255 -0.8941
0.9970 -6.0122 9.0399 -0.3846 -0.9757 -0.3062
1.0023 -5.0248 -12.9900 0.6754 -0.7282 -0.3673
-2.0049 -5.0131 -9.0062 0.3339 -0.2656 -0.9732
3.0092 1.9901 -8.9972 0.5826 -0.1804 0.7641
1.0026 5.0168 10.0004 -0.4317 0.4216 0.7689
-0.9998 -3.0171 -18.0173 0.8174 -0.1230 -0.6322
1.0056 -1.0186 -19.0120 0.9649 -0.1854 -0.0222
3.0040 1.0026 13.0327 -0.4775 -0.4278 0.8252
0.0051 1.9921 -19.0300 0.9156 0.3586 0.0575
